data_1553051
loop_
_publ_author_name
'Zheng, Fangrui'
'Xie, Zuowei'

_publ_section_title
;
 Reaction of N-heterocyclic carbenes with 13-vertex closo-carboranes:
 synthesis and structural characterization of zwitterionic salts of
 13-vertex nido-carboranes
;
_journal_issue 1
_journal_name_full 'Organic Chemistry Frontiers'
_journal_page_first 55
_journal_paper_doi 10.1039/C4QO00287C
_journal_volume 2
_journal_year 2015
_chemical_formula_sum 'C32 H55 B11 N2'
_chemical_formula_weight 586.69
_space_group_IT_number 61
_space_group_name_Hall '-P 2ac 2ab'
_space_group_name_H-M_alt 'P b c a'
_symmetry_cell_setting orthorhombic
_symmetry_space_group_name_H-M 'P b c a'
_atom_sites_solution_hydrogens geom
_atom_sites_solution_primary direct
_atom_sites_solution_secondary difmap
_audit_creation_method SHELXL-97
_audit_update_record
;
2014-11-03 deposited with the CCDC.
2014-12-10 downloaded from the CCDC.
;
_cell_angle_alpha 90.00
_cell_angle_beta 90.00
_cell_angle_gamma 90.00
_cell_formula_units_Z 8
_cell_length_a 17.474(2)
_cell_length_b 20.161(2)
_cell_length_c 21.123(2)
_cell_measurement_reflns_used 141
_cell_measurement_temperature 293(2)
_cell_measurement_theta_max 14
_cell_measurement_theta_min -14
_cell_volume 7441.5(13)
_computing_cell_refinement 'BRUKER SMART CDD DIFFRACTOMETER'
_computing_data_collection 'BRUKER SMART CDD DIFFRACTOMETER'
_computing_data_reduction 'BRUKER SMART CDD DIFFRACTOMETER'
_computing_molecular_graphics 'SIEMENS SHELXTL'
_computing_publication_material 'SIEMENS SHELXTL'
_computing_structure_refinement 'SHELXL-97 (Sheldrick, 2008)'
_computing_structure_solution 'SHELXS-97 (Sheldrick, 2008)'
_diffrn_ambient_temperature 293(2)
_diffrn_measured_fraction_theta_full 1.000
_diffrn_measured_fraction_theta_max 1.000
_diffrn_measurement_device_type 'BRUKER SMART CDD DIFFRACTOMETER'
_diffrn_measurement_method 'PHI & OMEGA SCAN'
_diffrn_radiation_monochromator graphite
_diffrn_radiation_source 'fine-focus sealed tube'
_diffrn_radiation_type MoK\a
_diffrn_radiation_wavelength 0.71073
_diffrn_reflns_av_R_equivalents 0.1434
_diffrn_reflns_av_sigmaI/netI 0.0937
_diffrn_reflns_limit_h_max 20
_diffrn_reflns_limit_h_min -20
_diffrn_reflns_limit_k_max 24
_diffrn_reflns_limit_k_min -23
_diffrn_reflns_limit_l_max 22
_diffrn_reflns_limit_l_min -25
_diffrn_reflns_number 39391
_diffrn_reflns_theta_full 25.25
_diffrn_reflns_theta_max 25.25
_diffrn_reflns_theta_min 1.82
_exptl_absorpt_coefficient_mu 0.055
_exptl_absorpt_correction_T_max 1.0000
_exptl_absorpt_correction_T_min 0.428729
_exptl_absorpt_correction_type multi-scan
_exptl_crystal_colour colourless
_exptl_crystal_density_diffrn 1.047
_exptl_crystal_density_method 'not measured'
_exptl_crystal_description block
_exptl_crystal_F_000 2528
_exptl_crystal_size_max 0.40
_exptl_crystal_size_mid 0.30
_exptl_crystal_size_min 0.20
_refine_diff_density_max 0.332
_refine_diff_density_min -0.363
_refine_diff_density_rms 0.056
_refine_ls_extinction_coef 0.0065(6)
_refine_ls_extinction_expression Fc^*^=kFc[1+0.001xFc^2^\l^3^/sin(2\q)]^-1/4^
_refine_ls_extinction_method SHELXL
_refine_ls_goodness_of_fit_ref 0.948
_refine_ls_hydrogen_treatment riding
_refine_ls_matrix_type full
_refine_ls_number_parameters 415
_refine_ls_number_reflns 6734
_refine_ls_number_restraints 0
_refine_ls_restrained_S_all 0.948
_refine_ls_R_factor_all 0.1324
_refine_ls_R_factor_gt 0.0646
_refine_ls_shift/su_max 0.000
_refine_ls_shift/su_mean 0.000
_refine_ls_structure_factor_coef Fsqd
_refine_ls_weighting_details 'calc w=1/[\s^2^(Fo^2^)+(0.1004P)^2^+0.0000P] where P=(Fo^2^+2Fc^2^)/3'
_refine_ls_weighting_scheme calc
_refine_ls_wR_factor_gt 0.1543
_refine_ls_wR_factor_ref 0.1982
_reflns_number_gt 3318
_reflns_number_total 6734
_reflns_threshold_expression >2sigma(I)
_cod_data_source_file c4qo00287c2.cif
_cod_data_source_block 3
_cod_depositor_comments
;
The following automatic conversions were performed:

data item '_symmetry_cell_setting' value 'Orthorhombic' was changed
to 'orthorhombic' in accordance with the
/home/saulius/struct/COD-crude-data/automatic-downloads/DataCite-retrospective/RSC/depositions/lib/dictionaries/cif_core.dic
dictionary named 'cif_core.dic' version 2.4.2 last updated on
2011-04-26.

Automatic conversion script
Id: cif_fix_values 6909 2019-04-08 15:41:33Z antanas 
;
_cod_original_cell_volume 7441.8(15)
_cod_original_sg_symbol_H-M Pbca
_cod_database_code 1553051

loop_
_symmetry_equiv_pos_as_xyz
'x, y, z'
'-x+1/2, -y, z+1/2'
'-x, y+1/2, -z+1/2'
'x+1/2, -y+1/2, -z'
'-x, -y, -z'
'x-1/2, y, -z-1/2'
'x, -y-1/2, z-1/2'
'-x-1/2, y-1/2, z'

loop_
_atom_site_label
_atom_site_type_symbol
_atom_site_fract_x
_atom_site_fract_y
_atom_site_fract_z
_atom_site_U_iso_or_equiv
_atom_site_adp_type
_atom_site_occupancy
_atom_site_symmetry_multiplicity
_atom_site_calc_flag
_atom_site_refinement_flags
N1 N 0.09692(12) 0.18052(10) 0.27563(9) 0.0358(5) Uani 1 1 d .
N2 N 0.03561(12) 0.18374(10) 0.18591(9) 0.0363(5) Uani 1 1 d .
C2 C 0.27170(16) 0.04486(14) 0.12912(12) 0.0467(7) Uani 1 1 d .
C8 C 0.23653(17) 0.07394(16) 0.06827(12) 0.0524(8) Uani 1 1 d .
C11 C 0.2672(2) -0.03072(16) 0.12510(15) 0.0681(10) Uani 1 1 d .
H11A H 0.2311 -0.0479 0.1559 0.082 Uiso 1 1 calc R
H11B H 0.3170 -0.0504 0.1330 0.082 Uiso 1 1 calc R
C12 C 0.2403(2) -0.04618(19) 0.05748(17) 0.0852(12) Uani 1 1 d .
H12A H 0.2837 -0.0560 0.0304 0.102 Uiso 1 1 calc R
H12B H 0.2060 -0.0840 0.0574 0.102 Uiso 1 1 calc R
C13 C 0.1986(2) 0.01635(18) 0.03443(15) 0.0733(10) Uani 1 1 d .
H13A H 0.2037 0.0211 -0.0111 0.088 Uiso 1 1 calc R
H13B H 0.1446 0.0142 0.0450 0.088 Uiso 1 1 calc R
C14 C 0.10237(15) 0.16959(11) 0.21320(11) 0.0327(6) Uani 1 1 d .
C15 C 0.02011(16) 0.20369(15) 0.29364(12) 0.0497(8) Uani 1 1 d .
H15A H 0.0225 0.2471 0.3134 0.060 Uiso 1 1 calc R
H15B H -0.0041 0.1729 0.3226 0.060 Uiso 1 1 calc R
C16 C -0.02259(16) 0.20676(14) 0.23180(12) 0.0469(7) Uani 1 1 d .
H16A H -0.0668 0.1777 0.2322 0.056 Uiso 1 1 calc R
H16B H -0.0391 0.2516 0.2224 0.056 Uiso 1 1 calc R
C17 C 0.15539(15) 0.17406(13) 0.32371(11) 0.0373(7) Uani 1 1 d .
C18 C 0.19512(17) 0.23112(14) 0.34157(13) 0.0481(8) Uani 1 1 d .
C19 C 0.2502(2) 0.22398(18) 0.38877(14) 0.0645(9) Uani 1 1 d .
H19A H 0.2776 0.2609 0.4022 0.077 Uiso 1 1 calc R
C20 C 0.2645(2) 0.1639(2) 0.41552(15) 0.0753(11) Uani 1 1 d .
H20A H 0.3027 0.1600 0.4460 0.090 Uiso 1 1 calc R
C21 C 0.2236(2) 0.10951(18) 0.39809(14) 0.0649(10) Uani 1 1 d .
H21A H 0.2344 0.0690 0.4172 0.078 Uiso 1 1 calc R
C22 C 0.16631(17) 0.11251(14) 0.35287(12) 0.0462(7) Uani 1 1 d .
C23 C 0.1162(2) 0.05282(14) 0.34032(14) 0.0602(9) Uani 1 1 d .
H23A H 0.0920 0.0585 0.2988 0.072 Uiso 1 1 calc R
C24 C 0.0529(2) 0.04780(18) 0.3902(2) 0.0929(13) Uani 1 1 d .
H24A H 0.0244 0.0885 0.3913 0.139 Uiso 1 1 calc R
H24B H 0.0753 0.0399 0.4310 0.139 Uiso 1 1 calc R
H24C H 0.0192 0.0118 0.3797 0.139 Uiso 1 1 calc R
C25 C 0.1594(2) -0.01297(16) 0.34010(19) 0.0953(14) Uani 1 1 d .
H25A H 0.1990 -0.0116 0.3086 0.143 Uiso 1 1 calc R
H25B H 0.1246 -0.0484 0.3306 0.143 Uiso 1 1 calc R
H25C H 0.1819 -0.0203 0.3810 0.143 Uiso 1 1 calc R
C26 C 0.1800(2) 0.29841(15) 0.31293(16) 0.0674(10) Uani 1 1 d .
H26A H 0.1444 0.2924 0.2776 0.081 Uiso 1 1 calc R
C27 C 0.1409(3) 0.34372(19) 0.3623(2) 0.1100(16) Uani 1 1 d .
H27A H 0.0951 0.3228 0.3774 0.165 Uiso 1 1 calc R
H27B H 0.1282 0.3854 0.3430 0.165 Uiso 1 1 calc R
H27C H 0.1752 0.3511 0.3971 0.165 Uiso 1 1 calc R
C28 C 0.2527(3) 0.33056(18) 0.2870(2) 0.1055(14) Uani 1 1 d .
H28A H 0.2756 0.3017 0.2562 0.158 Uiso 1 1 calc R
H28B H 0.2881 0.3381 0.3210 0.158 Uiso 1 1 calc R
H28C H 0.2400 0.3721 0.2674 0.158 Uiso 1 1 calc R
C29 C 0.01219(15) 0.16665(13) 0.12222(11) 0.0390(7) Uani 1 1 d .
C30 C -0.01202(16) 0.10137(14) 0.11103(13) 0.0463(7) Uani 1 1 d .
C31 C -0.03516(19) 0.08667(16) 0.04964(15) 0.0620(9) Uani 1 1 d .
H31A H -0.0498 0.0435 0.0398 0.074 Uiso 1 1 calc R
C32 C -0.03696(19) 0.13454(19) 0.00306(14) 0.0657(9) Uani 1 1 d .
H32A H -0.0522 0.1233 -0.0377 0.079 Uiso 1 1 calc R
C33 C -0.01656(18) 0.19826(18) 0.01635(13) 0.0603(9) Uani 1 1 d .
H33A H -0.0204 0.2302 -0.0152 0.072 Uiso 1 1 calc R
C34 C 0.00993(16) 0.21679(14) 0.07617(12) 0.0458(7) Uani 1 1 d .
C35 C 0.03267(18) 0.28738(15) 0.08943(14) 0.0568(8) Uani 1 1 d .
H35A H 0.0603 0.2879 0.1298 0.068 Uiso 1 1 calc R
C36 C -0.0377(2) 0.33165(17) 0.09686(17) 0.0855(12) Uani 1 1 d .
H36A H -0.0700 0.3142 0.1296 0.128 Uiso 1 1 calc R
H36B H -0.0655 0.3328 0.0577 0.128 Uiso 1 1 calc R
H36C H -0.0218 0.3757 0.1079 0.128 Uiso 1 1 calc R
C37 C 0.0860(2) 0.31613(17) 0.03890(17) 0.0843(12) Uani 1 1 d .
H37A H 0.1304 0.2884 0.0349 0.126 Uiso 1 1 calc R
H37B H 0.1014 0.3600 0.0511 0.126 Uiso 1 1 calc R
H37C H 0.0596 0.3180 -0.0009 0.126 Uiso 1 1 calc R
C38 C -0.01934(18) 0.04990(14) 0.16279(14) 0.0547(8) Uani 1 1 d .
H38A H 0.0019 0.0692 0.2016 0.066 Uiso 1 1 calc R
C39 C -0.1035(2) 0.03458(17) 0.17546(16) 0.0737(10) Uani 1 1 d .
H39A H -0.1302 0.0750 0.1847 0.111 Uiso 1 1 calc R
H39B H -0.1075 0.0050 0.2109 0.111 Uiso 1 1 calc R
H39C H -0.1256 0.0141 0.1387 0.111 Uiso 1 1 calc R
C40 C 0.0242(2) -0.01382(17) 0.14972(19) 0.0891(12) Uani 1 1 d .
H40A H 0.0771 -0.0038 0.1423 0.134 Uiso 1 1 calc R
H40B H 0.0031 -0.0351 0.1130 0.134 Uiso 1 1 calc R
H40C H 0.0198 -0.0429 0.1856 0.134 Uiso 1 1 calc R
B1 B 0.3415(2) 0.10847(18) 0.15632(15) 0.0479(9) Uani 1 1 d .
B3 B 0.24380(19) 0.07864(16) 0.19243(14) 0.0429(8) Uani 1 1 d .
H3 H 0.2213 0.0400 0.2242 0.051 Uiso 1 1 calc R
B4 B 0.26950(18) 0.16045(16) 0.20033(15) 0.0421(8) Uani 1 1 d .
H4 H 0.2789 0.1762 0.2496 0.051 Uiso 1 1 calc R
B5 B 0.3269(2) 0.19939(19) 0.14346(16) 0.0531(9) Uani 1 1 d .
H5 H 0.3647 0.2385 0.1620 0.064 Uiso 1 1 calc R
B6 B 0.3623(2) 0.1525(2) 0.08135(16) 0.0602(10) Uani 1 1 d .
H6 H 0.4207 0.1645 0.0657 0.072 Uiso 1 1 calc R
B7 B 0.3350(2) 0.0706(2) 0.07590(15) 0.0591(10) Uani 1 1 d .
H7 H 0.3764 0.0348 0.0567 0.071 Uiso 1 1 calc R
B9 B 0.17582(19) 0.14539(16) 0.17410(13) 0.0395(8) Uani 1 1 d .
B10 B 0.22673(19) 0.20811(18) 0.13729(15) 0.0490(9) Uani 1 1 d .
H10 H 0.1954 0.2550 0.1436 0.059 Uiso 1 1 calc R
B11 B 0.2821(2) 0.2050(2) 0.06802(17) 0.0623(11) Uani 1 1 d .
H11 H 0.2833 0.2495 0.0379 0.075 Uiso 1 1 calc R
B12 B 0.2887(2) 0.1296(2) 0.02956(17) 0.0659(11) Uani 1 1 d .
H12 H 0.2945 0.1296 -0.0223 0.079 Uiso 1 1 calc R
B13 B 0.1993(2) 0.14943(19) 0.07498(15) 0.0541(10) Uani 1 1 d .
H13 H 0.1428 0.1474 0.0521 0.065 Uiso 1 1 calc R
H1 H 0.3898(15) 0.0896(12) 0.1832(11) 0.048(7) Uiso 1 1 d .
H9 H 0.1642(15) 0.0891(13) 0.1663(12) 0.059(8) Uiso 1 1 d .

loop_
_atom_site_aniso_label
_atom_site_aniso_U_11
_atom_site_aniso_U_22
_atom_site_aniso_U_33
_atom_site_aniso_U_23
_atom_site_aniso_U_13
_atom_site_aniso_U_12
N1 0.0378(13) 0.0412(13) 0.0285(12) -0.0024(9) -0.0010(10) 0.0010(10)
N2 0.0369(13) 0.0445(13) 0.0275(11) -0.0035(9) -0.0050(10) 0.0037(10)
C2 0.0442(18) 0.0579(19) 0.0380(16) -0.0051(13) -0.0009(13) 0.0067(14)
C8 0.0456(19) 0.083(2) 0.0281(15) -0.0103(14) -0.0014(13) 0.0060(16)
C11 0.074(2) 0.065(2) 0.066(2) -0.0154(16) 0.0045(18) 0.0129(18)
C12 0.084(3) 0.092(3) 0.079(3) -0.041(2) -0.002(2) 0.008(2)
C13 0.063(2) 0.105(3) 0.053(2) -0.0314(19) -0.0043(18) 0.005(2)
C14 0.0411(17) 0.0287(14) 0.0284(14) 0.0013(10) -0.0049(12) -0.0049(11)
C15 0.0422(18) 0.066(2) 0.0411(17) -0.0070(14) 0.0013(14) 0.0099(14)
C16 0.0426(18) 0.0582(18) 0.0399(16) -0.0048(13) 0.0027(14) 0.0109(14)
C17 0.0442(17) 0.0438(17) 0.0238(13) -0.0059(11) -0.0037(12) 0.0063(12)
C18 0.054(2) 0.0493(19) 0.0410(16) -0.0102(13) -0.0058(15) 0.0031(14)
C19 0.068(2) 0.074(2) 0.051(2) -0.0218(17) -0.0170(18) 0.0018(18)
C20 0.074(3) 0.101(3) 0.051(2) -0.013(2) -0.0258(19) 0.024(2)
C21 0.085(3) 0.071(2) 0.0385(18) 0.0054(16) -0.0091(18) 0.028(2)
C22 0.061(2) 0.0483(18) 0.0296(15) 0.0003(13) 0.0037(14) 0.0128(14)
C23 0.090(3) 0.0415(18) 0.0490(18) 0.0062(14) 0.0034(18) 0.0031(17)
C24 0.083(3) 0.071(3) 0.125(3) 0.009(2) 0.034(3) 0.009(2)
C25 0.126(4) 0.048(2) 0.111(3) 0.015(2) 0.054(3) 0.015(2)
C26 0.082(3) 0.0417(19) 0.079(2) -0.0053(16) -0.0228(19) -0.0089(17)
C27 0.133(4) 0.059(3) 0.138(4) -0.032(2) -0.020(3) 0.021(3)
C28 0.123(4) 0.059(3) 0.135(4) 0.009(2) -0.009(3) -0.031(2)
C29 0.0346(16) 0.0537(18) 0.0287(14) -0.0037(12) -0.0034(12) 0.0044(13)
C30 0.0463(18) 0.0504(19) 0.0423(17) -0.0065(13) -0.0009(14) -0.0001(14)
C31 0.065(2) 0.069(2) 0.051(2) -0.0211(17) -0.0033(17) -0.0075(17)
C32 0.069(2) 0.090(3) 0.0379(18) -0.0162(18) -0.0091(16) -0.0018(19)
C33 0.059(2) 0.085(3) 0.0366(18) 0.0039(16) -0.0075(15) 0.0050(18)
C34 0.0432(18) 0.0599(19) 0.0342(16) 0.0037(13) -0.0029(13) 0.0062(14)
C35 0.065(2) 0.053(2) 0.0521(19) 0.0122(15) -0.0117(16) 0.0034(16)
C36 0.100(3) 0.066(2) 0.090(3) 0.007(2) -0.009(2) 0.024(2)
C37 0.086(3) 0.081(3) 0.086(3) 0.033(2) -0.001(2) -0.011(2)
C38 0.063(2) 0.0453(18) 0.0555(19) -0.0049(14) -0.0027(16) -0.0072(15)
C39 0.076(3) 0.071(2) 0.074(2) -0.0005(18) 0.0152(19) -0.0136(19)
C40 0.089(3) 0.060(2) 0.117(3) 0.006(2) 0.018(2) 0.009(2)
B1 0.038(2) 0.071(2) 0.0346(18) 0.0052(16) -0.0023(16) 0.0041(17)
B3 0.041(2) 0.051(2) 0.0366(18) 0.0014(14) 0.0029(15) 0.0030(15)
B4 0.041(2) 0.051(2) 0.0341(17) 0.0029(14) -0.0022(15) 0.0007(15)
B5 0.044(2) 0.066(2) 0.050(2) 0.0126(17) -0.0020(17) -0.0047(17)
B6 0.040(2) 0.099(3) 0.041(2) 0.0157(19) 0.0066(17) 0.0044(19)
B7 0.044(2) 0.098(3) 0.036(2) -0.0061(18) 0.0021(17) 0.0150(19)
B9 0.046(2) 0.045(2) 0.0274(16) -0.0001(13) -0.0035(14) 0.0010(15)
B10 0.046(2) 0.055(2) 0.047(2) 0.0128(16) 0.0005(16) 0.0036(17)
B11 0.051(2) 0.087(3) 0.049(2) 0.0254(19) 0.0030(18) 0.003(2)
B12 0.048(2) 0.117(3) 0.0319(19) 0.0125(19) 0.0026(17) 0.012(2)
B13 0.041(2) 0.085(3) 0.0364(19) 0.0013(17) -0.0017(16) 0.0026(18)

loop_
_atom_type_symbol
_atom_type_description
_atom_type_scat_dispersion_real
_atom_type_scat_dispersion_imag
_atom_type_scat_source
C C 0.0033 0.0016 'International Tables Vol C Tables 4.2.6.8 and 6.1.1.4'
H H 0.0000 0.0000 'International Tables Vol C Tables 4.2.6.8 and 6.1.1.4'
B B 0.0013 0.0007 'International Tables Vol C Tables 4.2.6.8 and 6.1.1.4'
N N 0.0061 0.0033 'International Tables Vol C Tables 4.2.6.8 and 6.1.1.4'

loop_
_geom_angle_atom_site_label_1
_geom_angle_atom_site_label_2
_geom_angle_atom_site_label_3
_geom_angle
C14 N1 C17 128.7(2)
C14 N1 C15 111.8(2)
C17 N1 C15 119.43(19)
C14 N2 C29 126.8(2)
C14 N2 C16 112.7(2)
C29 N2 C16 119.3(2)
C11 C2 C8 108.2(2)
C11 C2 B3 117.5(2)
C8 C2 B3 114.8(2)
C11 C2 B7 108.0(2)
C8 C2 B7 65.27(19)
B3 C2 B7 130.2(3)
C11 C2 B1 137.5(2)
C8 C2 B1 104.9(2)
B3 C2 B1 69.12(19)
B7 C2 B1 63.70(19)
C13 C8 C2 106.0(3)
C13 C8 B12 121.7(3)
C2 C8 B12 116.7(2)
C13 C8 B13 124.8(3)
C2 C8 B13 115.7(2)
B12 C8 B13 68.8(2)
C13 C8 B7 116.7(3)
C2 C8 B7 60.69(18)
B12 C8 B7 61.7(2)
B13 C8 B7 114.7(3)
C2 C11 C12 105.7(3)
C13 C12 C11 105.9(3)
C8 C13 C12 105.8(3)
N2 C14 N1 109.2(2)
N2 C14 B9 122.9(2)
N1 C14 B9 127.9(2)
N1 C15 C16 103.9(2)
N2 C16 C15 102.4(2)
C18 C17 C22 123.0(2)
C18 C17 N1 117.8(2)
C22 C17 N1 119.0(2)
C19 C18 C17 116.9(3)
C19 C18 C26 120.1(3)
C17 C18 C26 123.1(3)
C20 C19 C18 121.1(3)
C19 C20 C21 120.6(3)
C20 C21 C22 122.1(3)
C21 C22 C17 116.2(3)
C21 C22 C23 120.3(3)
C17 C22 C23 123.4(3)
C22 C23 C25 113.9(3)
C22 C23 C24 110.5(3)
C25 C23 C24 107.6(3)
C18 C26 C28 112.3(3)
C18 C26 C27 109.8(3)
C28 C26 C27 111.0(3)
C30 C29 C34 123.4(2)
C30 C29 N2 117.7(2)
C34 C29 N2 118.7(2)
C31 C30 C29 116.4(3)
C31 C30 C38 120.2(3)
C29 C30 C38 123.2(2)
C32 C31 C30 121.5(3)
C33 C32 C31 120.5(3)
C32 C33 C34 121.7(3)
C33 C34 C29 116.3(3)
C33 C34 C35 120.6(3)
C29 C34 C35 123.0(2)
C34 C35 C36 111.1(3)
C34 C35 C37 112.9(3)
C36 C35 C37 109.9(3)
C30 C38 C40 114.0(3)
C30 C38 C39 110.3(3)
C40 C38 C39 110.1(3)
B6 B1 C2 101.2(2)
B6 B1 B7 55.2(2)
C2 B1 B7 52.88(17)
B6 B1 B5 55.44(19)
C2 B1 B5 122.8(2)
B7 B1 B5 105.1(2)
B6 B1 B4 106.6(2)
C2 B1 B4 95.6(2)
B7 B1 B4 129.5(2)
B5 B1 B4 55.62(17)
B6 B1 B3 130.5(2)
C2 B1 B3 48.62(15)
B7 B1 B3 100.0(2)
B5 B1 B3 103.8(2)
B4 B1 B3 52.96(16)
C2 B3 B4 114.6(2)
C2 B3 B9 109.7(2)
B4 B3 B9 59.06(18)
C2 B3 B1 62.26(18)
B4 B3 B1 61.09(18)
B9 B3 B1 104.8(2)
B3 B4 B5 120.9(2)
B3 B4 B9 63.84(19)
B5 B4 B9 113.3(2)
B3 B4 B10 109.4(2)
B5 B4 B10 59.50(18)
B9 B4 B10 58.17(18)
B3 B4 B1 65.95(19)
B5 B4 B1 61.81(19)
B9 B4 B1 111.8(2)
B10 B4 B1 102.1(2)
B6 B5 B4 118.7(3)
B6 B5 B10 110.7(3)
B4 B5 B10 61.74(18)
B6 B5 B11 60.9(2)
B4 B5 B11 113.0(3)
B10 B5 B11 59.39(19)
B6 B5 B1 61.7(2)
B4 B5 B1 62.57(18)
B10 B5 B1 104.1(2)
B11 B5 B1 104.6(3)
B7 B6 B5 118.4(3)
B7 B6 B12 60.1(2)
B5 B6 B12 110.8(3)
B7 B6 B11 110.0(3)
B5 B6 B11 60.9(2)
B12 B6 B11 58.6(2)
B7 B6 B1 62.8(2)
B5 B6 B1 62.85(19)
B12 B6 B1 105.3(3)
B11 B6 B1 105.5(2)
C2 B7 B6 116.1(3)
C2 B7 C8 54.04(18)
B6 B7 C8 104.2(3)
C2 B7 B12 106.6(3)
B6 B7 B12 60.8(2)
C8 B7 B12 57.2(2)
C2 B7 B1 63.41(18)
B6 B7 B1 62.0(2)
C8 B7 B1 97.5(2)
B12 B7 B1 105.2(3)
C14 B9 B10 114.9(2)
C14 B9 B4 122.1(2)
B10 B9 B4 62.34(18)
C14 B9 B3 129.3(2)
B10 B9 B3 107.3(2)
B4 B9 B3 57.09(18)
C14 B9 B13 130.4(2)
B10 B9 B13 55.45(17)
B4 B9 B13 97.1(2)
B3 B9 B13 96.35(19)
B9 B10 B11 129.2(3)
B9 B10 B5 113.8(2)
B11 B10 B5 60.7(2)
B9 B10 B4 59.48(17)
B11 B10 B4 111.6(3)
B5 B10 B4 58.76(18)
B9 B10 B13 73.5(2)
B11 B10 B13 61.5(2)
B5 B10 B13 104.4(2)
B4 B10 B13 107.1(2)
B12 B11 B10 117.3(3)
B12 B11 B6 59.9(2)
B10 B11 B6 108.9(2)
B12 B11 B5 109.6(3)
B10 B11 B5 59.90(19)
B6 B11 B5 58.2(2)
B12 B11 B13 63.4(2)
B10 B11 B13 61.3(2)
B6 B11 B13 104.2(3)
B5 B11 B13 103.7(2)
C8 B12 B11 109.1(3)
C8 B12 B7 61.1(2)
B11 B12 B7 111.6(3)
C8 B12 B6 105.9(2)
B11 B12 B6 61.5(2)
B7 B12 B6 59.2(2)
C8 B12 B13 55.63(19)
B11 B12 B13 61.1(2)
B7 B12 B13 104.2(2)
B6 B12 B13 103.7(2)
C8 B13 B10 123.3(2)
C8 B13 B11 104.1(3)
B10 B13 B11 57.14(19)
C8 B13 B12 55.6(2)
B10 B13 B12 106.7(2)
B11 B13 B12 55.5(2)
C8 B13 B9 97.1(2)
B10 B13 B9 51.02(16)
B11 B13 B9 104.6(2)
B12 B13 B9 130.8(2)

loop_
_geom_bond_atom_site_label_1
_geom_bond_atom_site_label_2
_geom_bond_distance
N1 C14 1.340(3)
N1 C17 1.446(3)
N1 C15 1.471(3)
N2 C14 1.332(3)
N2 C29 1.448(3)
N2 C16 1.480(3)
C2 C11 1.528(4)
C2 C8 1.541(4)
C2 B3 1.578(4)
C2 B7 1.660(5)
C2 B1 1.861(4)
C8 C13 1.516(4)
C8 B12 1.660(5)
C8 B13 1.661(5)
C8 B7 1.729(5)
C11 C12 1.536(4)
C12 C13 1.536(5)
C14 B9 1.602(4)
C15 C16 1.506(4)
C17 C18 1.396(4)
C17 C22 1.398(3)
C18 C19 1.393(4)
C18 C26 1.509(4)
C19 C20 1.360(5)
C20 C21 1.360(5)
C21 C22 1.385(4)
C22 C23 1.512(4)
C23 C25 1.527(4)
C23 C24 1.532(4)
C26 C28 1.528(5)
C26 C27 1.546(5)
C29 C30 1.402(4)
C29 C34 1.403(4)
C30 C31 1.390(4)
C30 C38 1.513(4)
C31 C32 1.379(4)
C32 C33 1.362(4)
C33 C34 1.397(4)
C34 C35 1.504(4)
C35 C36 1.528(5)
C35 C37 1.531(4)
C38 C40 1.518(4)
C38 C39 1.526(4)
B1 B6 1.851(5)
B1 B7 1.866(5)
B1 B5 1.870(5)
B1 B4 1.883(5)
B1 B3 1.965(5)
B3 B4 1.718(5)
B3 B9 1.836(4)
B4 B5 1.751(4)
B4 B9 1.755(4)
B4 B10 1.804(4)
B5 B6 1.731(5)
B5 B10 1.765(5)
B5 B11 1.779(5)
B6 B7 1.723(6)
B6 B12 1.751(5)
B6 B11 1.779(5)
B7 B12 1.739(5)
B9 B10 1.731(5)
B9 B13 2.135(4)
B10 B11 1.756(5)
B10 B13 1.834(5)
B11 B12 1.729(6)
B11 B13 1.837(5)
B12 B13 1.877(5)
